data_2201941
loop_
_publ_author_name
'Li, Xiao-Fang'
'Feng, Ya-Qing'
'You, Xu-Dong'
'Xu, Mian'

_publ_section_title
;3-Benzyl-7,7-dimethyl-9-phenyl-1-thia-3-aza-7-azoniaspiro[4.4]nonane-2,4-dione
 iodide
;
_journal_issue 5
_journal_name_full 'Acta Crystallographica Section E'
_journal_page_first o677
_journal_page_last o678
_journal_paper_doi 10.1107/S1600536803008298
_journal_volume 59
_journal_year 2003
_chemical_formula_iupac 'C21 H23 I N2 O2 S 1+, I 1-'
_chemical_formula_moiety 'C21 H23 I N2 O2 S 1+, I 1-'
_chemical_formula_sum 'C21 H23 I N2 O2 S'
_chemical_formula_weight 494.37
_chemical_name_systematic
;3-Benzyl-7,7-dimethyl-9-phenyl-1-thia-3-aza-7-azoniaspiro[4.4]nonane-2,4-dione
iodide
;
_space_group_IT_number 14
_symmetry_cell_setting monoclinic
_symmetry_space_group_name_Hall '-P 2ybc'
_symmetry_space_group_name_H-M 'P 1 21/c 1'
_cell_angle_alpha 90.00
_cell_angle_beta 90.685(5)
_cell_angle_gamma 90.00
_cell_formula_units_Z 4
_cell_length_a 20.791(7)
_cell_length_b 7.606(3)
_cell_length_c 13.484(5)
_cell_measurement_reflns_used 953
_cell_measurement_temperature 293(2)
_cell_measurement_theta_max 25.57
_cell_measurement_theta_min 2.85
_cell_volume 2132.2(14)
_computing_cell_refinement SMART
_computing_data_collection 'SMART (Bruker, 1997)'
_computing_data_reduction 'SAINT (Bruker, 1997)'
_computing_molecular_graphics 'SHELXTL (Bruker, 1997)'
_computing_publication_material SHELXTL
_computing_structure_refinement 'SHELXL97 (Sheldrick, 1997)'
_computing_structure_solution 'SHELXS97 (Sheldrick, 1997)'
_diffrn_ambient_temperature 293(2)
_diffrn_measured_fraction_theta_full 0.995
_diffrn_measured_fraction_theta_max 0.995
_diffrn_measurement_device_type 'Bruker SMART CCD area-detector'
_diffrn_measurement_method '\f and \w'
_diffrn_radiation_monochromator graphite
_diffrn_radiation_source 'fine-focus sealed tube'
_diffrn_radiation_type MoK\a
_diffrn_radiation_wavelength 0.71073
_diffrn_reflns_av_R_equivalents 0.0398
_diffrn_reflns_av_sigmaI/netI 0.0522
_diffrn_reflns_limit_h_max 25
_diffrn_reflns_limit_h_min -25
_diffrn_reflns_limit_k_max 5
_diffrn_reflns_limit_k_min -9
_diffrn_reflns_limit_l_max 16
_diffrn_reflns_limit_l_min -16
_diffrn_reflns_number 11395
_diffrn_reflns_theta_full 26.36
_diffrn_reflns_theta_max 26.36
_diffrn_reflns_theta_min 0.98
_exptl_absorpt_coefficient_mu 1.618
_exptl_absorpt_correction_T_max 0.851
_exptl_absorpt_correction_T_min 0.675
_exptl_absorpt_correction_type multi-scan
_exptl_absorpt_process_details '(SADABS; Bruker, 1997)'
_exptl_crystal_colour colorless
_exptl_crystal_density_diffrn 1.540
_exptl_crystal_density_method 'not measured'
_exptl_crystal_description plate
_exptl_crystal_F_000 992
_exptl_crystal_size_max 0.30
_exptl_crystal_size_mid 0.14
_exptl_crystal_size_min 0.10
_refine_diff_density_max 0.742
_refine_diff_density_min -0.465
_refine_ls_extinction_coef 0.0077(4)
_refine_ls_extinction_method SHELXL97
_refine_ls_goodness_of_fit_ref 1.021
_refine_ls_hydrogen_treatment mixed
_refine_ls_matrix_type full
_refine_ls_number_parameters 247
_refine_ls_number_reflns 4347
_refine_ls_number_restraints 0
_refine_ls_restrained_S_all 1.021
_refine_ls_R_factor_all 0.0757
_refine_ls_R_factor_gt 0.0388
_refine_ls_shift/su_max 0.001
_refine_ls_shift/su_mean 0.000
_refine_ls_structure_factor_coef Fsqd
_refine_ls_weighting_details 'calc w = 1/[\s^2^(Fo^2^)+(0.084P)^2^] where P = (Fo^2^+2Fc^2^)/3'
_refine_ls_weighting_scheme calc
_refine_ls_wR_factor_ref 0.1035
_reflns_number_gt 2790
_reflns_number_total 4347
_reflns_threshold_expression I>2\s(I)
_cod_data_source_file cv6184.cif
_cod_data_source_block I
_cod_depositor_comments
;
The following automatic conversions were performed:
'_symmetry_cell_setting' value 'Monoclinic' changed to 'monoclinic'
according to '/home/saulius/struct/CIF-dictionaries/cif_core.dic'
dictionary named 'cif_core.dic' version 2.4.1 from 2010-06-29.

Automatic conversion script
Id: cif_fix_enum 1527 2010-12-29 10:47:43Z saulius 

The following automatic conversions were performed:

'_symmetry_cell_setting' value 'Monoclinic' changed to 'monoclinic'
according to /home/saulius/struct/CIF-dictionaries/cif_core.dic
dictionary named 'cif_core.dic' version 2.4.1 from 2010-06-29.

Automatic conversion script
Id: cif_fix_values 1715 2011-07-08 13:25:40Z adriana 
;
_cod_original_cell_volume 2132.1(12)
_cod_original_sg_symbol_H-M 'P 21/c'
_cod_database_code 2201941
_cod_database_fobs_code 2201941

loop_
_symmetry_equiv_pos_as_xyz
'x, y, z'
'-x, y+1/2, -z+1/2'
'-x, -y, -z'
'x, -y-1/2, z-1/2'

loop_
_atom_site_label
_atom_site_fract_x
_atom_site_fract_y
_atom_site_fract_z
_atom_site_U_iso_or_equiv
_atom_site_adp_type
_atom_site_calc_flag
_atom_site_refinement_flags
_atom_site_occupancy
_atom_site_disorder_assembly
_atom_site_disorder_group
_atom_site_type_symbol
I1 0.077786(15) 0.76597(4) 0.30466(2) 0.05754(15) Uani d . 1 . . I
S1 0.19206(6) 0.67442(15) 0.02632(8) 0.0498(3) Uani d . 1 . . S
N1 0.23735(17) 0.6319(5) 0.2053(2) 0.0429(8) Uani d . 1 . . N
N2 0.09920(15) 0.2477(4) 0.0182(2) 0.0367(7) Uani d . 1 . . N
O1 0.19851(17) 0.3631(4) 0.2508(2) 0.0604(9) Uani d . 1 . . O
O2 0.25474(18) 0.9042(4) 0.1376(3) 0.0794(12) Uani d . 1 . . O
C1 0.2041(2) 0.4794(5) 0.1898(3) 0.0387(10) Uani d . 1 . . C
C2 0.2329(2) 0.7566(6) 0.1314(4) 0.0514(11) Uani d . 1 . . C
C3 0.17776(19) 0.4612(5) 0.0846(3) 0.0336(9) Uani d . 1 . . C
C4 0.1053(2) 0.4141(6) 0.0797(4) 0.0507(12) Uani d . 1 . . C
H4A 0.0890 0.3947 0.1459 0.061 Uiso calc R 1 . . H
H4B 0.0810 0.5090 0.0491 0.061 Uiso calc R 1 . . H
C5 0.16060(19) 0.2397(5) -0.0403(3) 0.0438(10) Uani d . 1 . . C
H5A 0.1584 0.3169 -0.0975 0.053 Uiso calc R 1 . . H
H5B 0.1692 0.1208 -0.0626 0.053 Uiso calc R 1 . . H
C6 0.21191(19) 0.3012(5) 0.0332(3) 0.0384(10) Uani d . 1 . . C
H6 0.2163 0.2088 0.0834 0.046 Uiso calc R 1 . . H
C7 0.2652(2) 0.6746(8) 0.3041(4) 0.0660(15) Uani d . 1 . . C
H7A 0.2440 0.6031 0.3536 0.079 Uiso calc R 1 . . H
H7B 0.2560 0.7968 0.3190 0.079 Uiso calc R 1 . . H
C8 0.3375(3) 0.6451(7) 0.3125(4) 0.0639(14) Uani d . 1 . . C
C9 0.3788(3) 0.6811(11) 0.2369(6) 0.108(3) Uani d . 1 . . C
H9 0.3621 0.7154 0.1756 0.130 Uiso calc R 1 . . H
C10 0.4447(4) 0.6680(13) 0.2493(8) 0.127(3) Uani d . 1 . . C
H10 0.4721 0.6961 0.1977 0.152 Uiso calc R 1 . . H
C11 0.4687(4) 0.6138(13) 0.3373(10) 0.145(5) Uani d . 1 . . C
H11 0.5128 0.6001 0.3459 0.174 Uiso calc R 1 . . H
C12 0.4283(5) 0.5788(13) 0.4141(9) 0.147(4) Uani d . 1 . . C
H12 0.4454 0.5431 0.4749 0.176 Uiso calc R 1 . . H
C13 0.3616(3) 0.5959(8) 0.4025(6) 0.096(2) Uani d . 1 . . C
H13 0.3343 0.5741 0.4553 0.115 Uiso calc R 1 . . H
C14 0.0422(2) 0.2554(6) -0.0515(4) 0.0577(12) Uani d . 1 . . C
H14A 0.0416 0.1523 -0.0925 0.086 Uiso calc R 1 . . H
H14B 0.0454 0.3581 -0.0925 0.086 Uiso calc R 1 . . H
H14C 0.0034 0.2607 -0.0139 0.086 Uiso calc R 1 . . H
C15 0.0924(2) 0.0890(6) 0.0835(4) 0.0597(13) Uani d . 1 . . C
H15A 0.0923 -0.0153 0.0434 0.089 Uiso calc R 1 . . H
H15B 0.0528 0.0965 0.1191 0.089 Uiso calc R 1 . . H
H15C 0.1278 0.0845 0.1298 0.089 Uiso calc R 1 . . H
C16 0.2790(2) 0.3374(5) -0.0058(4) 0.0466(11) Uani d . 1 . . C
C17 0.2904(3) 0.3710(6) -0.1053(4) 0.0622(14) Uani d . 1 . . C
H17 0.2563 0.3695 -0.1507 0.075 Uiso calc R 1 . . H
C18 0.3523(3) 0.4068(7) -0.1378(5) 0.0820(19) Uani d . 1 . . C
H18 0.3597 0.4277 -0.2047 0.098 Uiso calc R 1 . . H
C19 0.4027(3) 0.4112(9) -0.0707(6) 0.094(2) Uani d . 1 . . C
H19 0.4439 0.4374 -0.0921 0.112 Uiso calc R 1 . . H
C20 0.3922(3) 0.3773(9) 0.0271(6) 0.093(2) Uani d . 1 . . C
H20 0.4264 0.3804 0.0722 0.112 Uiso calc R 1 . . H
C21 0.3302(2) 0.3378(8) 0.0599(5) 0.0720(15) Uani d . 1 . . C
H21 0.3235 0.3118 0.1264 0.086 Uiso calc R 1 . . H

loop_
_atom_site_aniso_label
_atom_site_aniso_U_11
_atom_site_aniso_U_22
_atom_site_aniso_U_33
_atom_site_aniso_U_12
_atom_site_aniso_U_13
_atom_site_aniso_U_23
I1 0.0515(2) 0.0679(2) 0.0534(2) 0.00499(17) 0.00931(14) 0.00278(17)
S1 0.0705(8) 0.0409(6) 0.0382(6) 0.0115(6) 0.0036(6) 0.0102(5)
N1 0.043(2) 0.049(2) 0.0362(19) 0.0022(17) -0.0004(16) -0.0101(17)
N2 0.0386(17) 0.0338(18) 0.0379(17) -0.0002(15) 0.0067(14) -0.0014(16)
O1 0.083(2) 0.062(2) 0.0358(17) 0.0117(19) 0.0116(16) 0.0174(16)
O2 0.084(3) 0.0392(19) 0.115(3) -0.0095(18) 0.003(2) -0.010(2)
C1 0.042(2) 0.043(2) 0.032(2) 0.0121(19) 0.0072(19) 0.0017(19)
C2 0.050(3) 0.040(3) 0.065(3) 0.007(2) 0.010(2) -0.009(2)
C3 0.040(2) 0.031(2) 0.030(2) 0.0045(17) 0.0053(17) 0.0007(16)
C4 0.045(3) 0.050(3) 0.057(3) 0.003(2) 0.007(2) -0.020(2)
C5 0.046(2) 0.042(2) 0.043(2) -0.003(2) 0.0163(19) -0.010(2)
C6 0.043(2) 0.032(2) 0.041(2) 0.0036(17) 0.0103(19) -0.0039(17)
C7 0.057(3) 0.095(4) 0.046(3) 0.003(3) -0.007(2) -0.026(3)
C8 0.056(3) 0.064(3) 0.071(4) 0.003(3) -0.016(3) -0.024(3)
C9 0.059(4) 0.175(7) 0.091(5) 0.024(4) -0.001(4) -0.036(5)
C10 0.059(5) 0.171(8) 0.150(8) 0.021(5) 0.000(5) -0.050(7)
C11 0.058(5) 0.123(8) 0.252(15) 0.008(5) -0.035(7) -0.033(9)
C12 0.106(7) 0.123(7) 0.210(12) 0.008(6) -0.093(8) 0.029(7)
C13 0.095(5) 0.079(4) 0.113(6) -0.008(4) -0.036(5) 0.014(4)
C14 0.044(3) 0.070(3) 0.058(3) -0.001(3) -0.006(2) 0.001(3)
C15 0.053(3) 0.051(3) 0.076(3) 0.007(2) 0.016(3) 0.023(3)
C16 0.042(3) 0.038(2) 0.061(3) 0.0032(19) 0.013(2) -0.007(2)
C17 0.064(3) 0.059(3) 0.064(3) -0.011(3) 0.023(3) -0.013(3)
C18 0.082(4) 0.075(4) 0.090(4) -0.019(3) 0.043(4) -0.018(3)
C19 0.061(4) 0.085(5) 0.137(7) -0.007(3) 0.040(4) -0.019(5)
C20 0.047(3) 0.106(5) 0.126(6) 0.012(3) -0.003(4) -0.017(5)
C21 0.046(3) 0.084(4) 0.087(4) 0.016(3) 0.005(3) -0.007(3)

loop_
_atom_type_symbol
_atom_type_description
_atom_type_scat_dispersion_real
_atom_type_scat_dispersion_imag
_atom_type_scat_source
C C 0.0033 0.0016 'International Tables Vol C Tables 4.2.6.8 and 6.1.1.4'
H H 0.0000 0.0000 'International Tables Vol C Tables 4.2.6.8 and 6.1.1.4'
N N 0.0061 0.0033 'International Tables Vol C Tables 4.2.6.8 and 6.1.1.4'
O O 0.0106 0.0060 'International Tables Vol C Tables 4.2.6.8 and 6.1.1.4'
S S 0.1246 0.1234 'International Tables Vol C Tables 4.2.6.8 and 6.1.1.4'
I I -0.4742 1.8119 'International Tables Vol C Tables 4.2.6.8 and 6.1.1.4'

loop_
_geom_angle_atom_site_label_1
_geom_angle_atom_site_label_2
_geom_angle_atom_site_label_3
_geom_angle
_geom_angle_publ_flag
C2 S1 C3 92.8(2) y
C1 N1 C2 116.4(4) y
C1 N1 C7 121.0(4) ?
C2 N1 C7 121.4(4) ?
C15 N2 C14 108.6(3) ?
C15 N2 C5 111.1(3) ?
C14 N2 C5 109.9(3) ?
C15 N2 C4 110.9(4) ?
C14 N2 C4 111.6(3) ?
C5 N2 C4 104.7(3) y
O1 C1 N1 124.5(4) ?
O1 C1 C3 122.0(4) ?
N1 C1 C3 113.4(3) ?
O2 C2 N1 124.5(5) ?
O2 C2 S1 124.1(4) y
N1 C2 S1 111.5(3) y
C1 C3 C4 113.5(3) ?
C1 C3 C6 108.8(3) ?
C4 C3 C6 104.3(3) ?
C1 C3 S1 105.2(3) ?
C4 C3 S1 110.5(3) ?
C6 C3 S1 114.8(3) ?
N2 C4 C3 106.9(3) ?
N2 C4 H4A 110.3 ?
C3 C4 H4A 110.3 ?
N2 C4 H4B 110.3 ?
C3 C4 H4B 110.3 ?
H4A C4 H4B 108.6 ?
N2 C5 C6 103.8(3) ?
N2 C5 H5A 111.0 ?
C6 C5 H5A 111.0 ?
N2 C5 H5B 111.0 ?
C6 C5 H5B 111.0 ?
H5A C5 H5B 109.0 ?
C5 C6 C16 118.0(3) ?
C5 C6 C3 102.0(3) ?
C16 C6 C3 115.7(3) ?
C5 C6 H6 106.8 ?
C16 C6 H6 106.8 ?
C3 C6 H6 106.8 ?
N1 C7 C8 114.1(4) ?
N1 C7 H7A 108.7 ?
C8 C7 H7A 108.7 ?
N1 C7 H7B 108.7 ?
C8 C7 H7B 108.7 ?
H7A C7 H7B 107.6 ?
C13 C8 C9 119.5(6) ?
C13 C8 C7 117.3(6) ?
C9 C8 C7 122.9(6) ?
C8 C9 C10 121.7(8) ?
C8 C9 H9 119.1 ?
C10 C9 H9 119.1 ?
C11 C10 C9 119.0(9) ?
C11 C10 H10 120.5 ?
C9 C10 H10 120.5 ?
C10 C11 C12 120.3(9) ?
C10 C11 H11 119.9 ?
C12 C11 H11 119.9 ?
C11 C12 C13 120.9(9) ?
C11 C12 H12 119.5 ?
C13 C12 H12 119.5 ?
C8 C13 C12 118.6(8) ?
C8 C13 H13 120.7 ?
C12 C13 H13 120.7 ?
N2 C14 H14A 109.5 ?
N2 C14 H14B 109.5 ?
H14A C14 H14B 109.5 ?
N2 C14 H14C 109.5 ?
H14A C14 H14C 109.5 ?
H14B C14 H14C 109.5 ?
N2 C15 H15A 109.5 ?
N2 C15 H15B 109.5 ?
H15A C15 H15B 109.5 ?
N2 C15 H15C 109.5 ?
H15A C15 H15C 109.5 ?
H15B C15 H15C 109.5 ?
C21 C16 C17 118.9(5) ?
C21 C16 C6 118.8(4) ?
C17 C16 C6 122.3(4) ?
C16 C17 C18 120.6(6) ?
C16 C17 H17 119.7 ?
C18 C17 H17 119.7 ?
C19 C18 C17 119.8(6) ?
C19 C18 H18 120.1 ?
C17 C18 H18 120.1 ?
C20 C19 C18 120.2(6) ?
C20 C19 H19 119.9 ?
C18 C19 H19 119.9 ?
C19 C20 C21 120.3(6) ?
C19 C20 H20 119.9 ?
C21 C20 H20 119.9 ?
C16 C21 C20 120.3(6) ?
C16 C21 H21 119.9 ?
C20 C21 H21 119.9 ?

loop_
_geom_bond_atom_site_label_1
_geom_bond_atom_site_label_2
_geom_bond_site_symmetry_2
_geom_bond_distance
_geom_bond_publ_flag
S1 C2 . 1.759(5) y
S1 C3 . 1.828(4) y
N1 C1 . 1.366(5) ?
N1 C2 . 1.377(6) ?
N1 C7 . 1.482(5) ?
N2 C15 . 1.501(5) ?
N2 C14 . 1.504(6) ?
N2 C5 . 1.510(5) ?
N2 C4 . 1.518(5) ?
O1 C1 . 1.215(5) y
O2 C2 . 1.214(5) y
C1 C3 . 1.520(5) ?
C3 C4 . 1.549(6) ?
C3 C6 . 1.574(5) ?
C4 H4A . 0.9700 ?
C4 H4B . 0.9700 ?
C5 C6 . 1.521(6) ?
C5 H5A . 0.9700 ?
C5 H5B . 0.9700 ?
C6 C16 . 1.522(6) ?
C6 H6 . 0.9800 ?
C7 C8 . 1.524(7) ?
C7 H7A . 0.9700 ?
C7 H7B . 0.9700 ?
C8 C13 . 1.360(8) ?
C8 C9 . 1.368(9) ?
C9 C10 . 1.382(10) ?
C9 H9 . 0.9300 ?
C10 C11 . 1.345(13) ?
C10 H10 . 0.9300 ?
C11 C12 . 1.366(13) ?
C11 H11 . 0.9300 ?
C12 C13 . 1.401(10) ?
C12 H12 . 0.9300 ?
C13 H13 . 0.9300 ?
C14 H14A . 0.9600 ?
C14 H14B . 0.9600 ?
C14 H14C . 0.9600 ?
C15 H15A . 0.9600 ?
C15 H15B . 0.9600 ?
C15 H15C . 0.9600 ?
C16 C21 . 1.376(7) ?
C16 C17 . 1.389(7) ?
C17 C18 . 1.392(7) ?
C17 H17 . 0.9300 ?
C18 C19 . 1.375(9) ?
C18 H18 . 0.9300 ?
C19 C20 . 1.363(9) ?
C19 H19 . 0.9300 ?
C20 C21 . 1.401(8) ?
C20 H20 . 0.9300 ?
C21 H21 . 0.9300 ?

loop_
_geom_torsion_atom_site_label_1
_geom_torsion_atom_site_label_2
_geom_torsion_atom_site_label_3
_geom_torsion_atom_site_label_4
_geom_torsion
_geom_torsion_publ_flag
C2 N1 C1 O1 -173.5(4) ?
C7 N1 C1 O1 -5.6(6) ?
C2 N1 C1 C3 10.6(5) ?
C7 N1 C1 C3 178.5(3) ?
C1 N1 C2 O2 173.1(4) ?
C7 N1 C2 O2 5.3(7) ?
C1 N1 C2 S1 -7.2(5) ?
C7 N1 C2 S1 -175.0(3) ?
C3 S1 C2 O2 -179.0(4) ?
C3 S1 C2 N1 1.4(3) ?
O1 C1 C3 C4 54.5(5) ?
N1 C1 C3 C4 -129.5(4) ?
O1 C1 C3 C6 -61.1(5) ?
N1 C1 C3 C6 114.9(4) ?
O1 C1 C3 S1 175.4(3) ?
N1 C1 C3 S1 -8.6(4) ?
C2 S1 C3 C1 3.9(3) ?
C2 S1 C3 C4 126.7(3) ?
C2 S1 C3 C6 -115.7(3) ?
C15 N2 C4 C3 100.0(4) ?
C14 N2 C4 C3 -138.7(4) ?
C5 N2 C4 C3 -19.9(4) ?
C1 C3 C4 N2 -124.5(4) ?
C6 C3 C4 N2 -6.2(4) y
S1 C3 C4 N2 117.7(3) ?
C15 N2 C5 C6 -80.4(4) ?
C14 N2 C5 C6 159.4(3) ?
C4 N2 C5 C6 39.4(4) ?
N2 C5 C6 C16 -170.5(3) ?
N2 C5 C6 C3 -42.6(4) ?
C1 C3 C6 C5 151.1(3) y
C4 C3 C6 C5 29.6(4) ?
S1 C3 C6 C5 -91.4(3) ?
C1 C3 C6 C16 -79.6(4) ?
C4 C3 C6 C16 159.0(4) ?
S1 C3 C6 C16 38.0(5) ?
C1 N1 C7 C8 102.8(5) ?
C2 N1 C7 C8 -89.9(6) ?
N1 C7 C8 C13 -148.3(5) ?
N1 C7 C8 C9 37.7(8) ?
C13 C8 C9 C10 0.4(11) ?
C7 C8 C9 C10 174.2(7) ?
C8 C9 C10 C11 1.8(14) ?
C9 C10 C11 C12 -2.4(16) ?
C10 C11 C12 C13 1.0(17) ?
C9 C8 C13 C12 -1.8(10) ?
C7 C8 C13 C12 -176.0(6) ?
C11 C12 C13 C8 1.2(13) ?
C5 C6 C16 C21 -159.5(4) ?
C3 C6 C16 C21 79.4(5) ?
C5 C6 C16 C17 20.9(6) ?
C3 C6 C16 C17 -100.2(5) ?
C21 C16 C17 C18 -0.8(7) ?
C6 C16 C17 C18 178.7(4) ?
C16 C17 C18 C19 -0.8(8) ?
C17 C18 C19 C20 1.3(10) ?
C18 C19 C20 C21 0.0(11) ?
C17 C16 C21 C20 2.1(8) ?
C6 C16 C21 C20 -177.5(5) ?
C19 C20 C21 C16 -1.7(10) ?
